data_2224728
loop_
_publ_author_name
'Brito, Iv\'an'
'Vallejos, Javier'
'L\'opez-Rodr\'iguez, Mat\'ias'
'C\'ardenas, Alejandro'

_publ_section_title
;
 Ethane-1,2-diyl bis(pyridine-3-carboxylate)
;
_journal_coeditor_code OM2303
_journal_issue 1
_journal_name_full 'Acta Crystallographica Section E'
_journal_page_first o114
_journal_paper_doi 10.1107/S1600536809052106
_journal_volume 66
_journal_year 2010
_chemical_formula_iupac 'C14 H12 N2 O4'
_chemical_formula_moiety 'C14 H12 N2 O4'
_chemical_formula_sum 'C14 H12 N2 O4'
_chemical_formula_weight 272.26
_chemical_name_systematic
;
Ethane-1,2-diyl bis(pyridine-3-carboxylate)
;
_space_group_IT_number 18
_symmetry_cell_setting orthorhombic
_symmetry_space_group_name_Hall 'P 2 2ab'
_symmetry_space_group_name_H-M 'P 21 21 2'
_atom_sites_solution_hydrogens geom
_atom_sites_solution_primary direct
_atom_sites_solution_secondary difmap
_audit_creation_method 'WinGX routine CIF_UPDATE'
_cell_angle_alpha 90
_cell_angle_beta 90
_cell_angle_gamma 90
_cell_formula_units_Z 2
_cell_length_a 4.0740(14)
_cell_length_b 21.3404(7)
_cell_length_c 7.395(6)
_cell_measurement_reflns_used 1704
_cell_measurement_temperature 293(2)
_cell_measurement_theta_max 27.5
_cell_measurement_theta_min 1.9
_cell_volume 642.9(6)
_computing_cell_refinement 'DENZO-SMN (Otwinowski & Minor, 1997)'
_computing_data_collection 'COLLECT (Nonius, 2000)'
_computing_data_reduction 'DENZO-SMN (Otwinowski & Minor, 1997)'
_computing_molecular_graphics 'ORTEP-3 for Windows (Farrugia, 1997) and PLATON (Spek, 2009)'
_computing_publication_material 'WinGX (Farrugia, 1999)'
_computing_structure_refinement 'SHELXL-97 (Sheldrick, 2008)'
_computing_structure_solution 'SIR97 (Altomare <i>et al.</i>,  1999)'
_diffrn_ambient_temperature 293(2)
_diffrn_measured_fraction_theta_full 0.964
_diffrn_measured_fraction_theta_max 0.946
_diffrn_measurement_device_type 'Nonius KappaCCD area-detector diffractometer'
_diffrn_measurement_method '\f scans, and \w scans with \k  offsets'
_diffrn_radiation_monochromator graphite
_diffrn_radiation_source 'fine-focus sealed tube'
_diffrn_radiation_type MoK\a
_diffrn_radiation_wavelength 0.71073
_diffrn_reflns_av_R_equivalents 0.0297
_diffrn_reflns_limit_h_max 0
_diffrn_reflns_limit_h_min -5
_diffrn_reflns_limit_k_max 27
_diffrn_reflns_limit_k_min -27
_diffrn_reflns_limit_l_max 9
_diffrn_reflns_limit_l_min -9
_diffrn_reflns_number 2298
_diffrn_reflns_theta_full 26
_diffrn_reflns_theta_max 27.56
_diffrn_reflns_theta_min 1.91
_exptl_absorpt_coefficient_mu 0.105
_exptl_absorpt_correction_type none
_exptl_crystal_colour colourless
_exptl_crystal_density_diffrn 1.406
_exptl_crystal_density_method 'not measured'
_exptl_crystal_description prismatic
_exptl_crystal_F_000 284
_exptl_crystal_size_max 0.19
_exptl_crystal_size_mid 0.10
_exptl_crystal_size_min 0.08
_refine_diff_density_max 0.162
_refine_diff_density_min -0.181
_refine_ls_extinction_method none
_refine_ls_goodness_of_fit_ref 1.271
_refine_ls_hydrogen_treatment constr
_refine_ls_matrix_type full
_refine_ls_number_parameters 91
_refine_ls_number_reflns 874
_refine_ls_number_restraints 0
_refine_ls_restrained_S_all 1.271
_refine_ls_R_factor_all 0.0704
_refine_ls_R_factor_gt 0.0486
_refine_ls_shift/su_max 0.002
_refine_ls_shift/su_mean 0.001
_refine_ls_structure_factor_coef Fsqd
_refine_ls_weighting_details 'calc w=1/[\s^2^(Fo^2^)+(0.0408P)^2^+0.2469P] where P=(Fo^2^+2Fc^2^)/3'
_refine_ls_weighting_scheme calc
_refine_ls_wR_factor_ref 0.1314
_reflns_number_gt 694
_reflns_number_total 874
_reflns_threshold_expression >2\s(I)
_cod_data_source_file om2303.cif
_cod_data_source_block I
_cod_database_code 2224728
_cod_database_fobs_code 2224728

loop_
_symmetry_equiv_pos_as_xyz
'x, y, z'
'-x, -y, z'
'x+1/2, -y+1/2, -z'
'-x+1/2, y+1/2, -z'

loop_
_atom_site_type_symbol
_atom_site_label
_atom_site_fract_x
_atom_site_fract_y
_atom_site_fract_z
_atom_site_U_iso_or_equiv
_atom_site_adp_type
_atom_site_calc_flag
_atom_site_refinement_flags
_atom_site_occupancy
_atom_site_disorder_assembly
_atom_site_disorder_group
O O1 -0.1685(7) 0.44509(9) -0.0673(3) 0.0399(6) Uani d . 1 . .
O O2 -0.1110(9) 0.34487(11) -0.1477(3) 0.0619(9) Uani d . 1 . .
N N1 -0.5385(10) 0.40255(14) 0.4274(4) 0.0574(10) Uani d . 1 . .
C C1 -0.3638(9) 0.36912(14) 0.1334(4) 0.0330(8) Uani d . 1 . .
C C2 -0.3991(10) 0.41380(16) 0.2682(5) 0.0458(10) Uani d . 1 . .
H H2 -0.3207 0.454 0.2458 0.055 Uiso calc R 1 . .
C C3 -0.6491(10) 0.34439(17) 0.4541(5) 0.0497(10) Uani d . 1 . .
H H3 -0.7497 0.3355 0.564 0.06 Uiso calc R 1 . .
C C4 -0.6241(11) 0.29697(17) 0.3305(4) 0.0462(10) Uani d . 1 . .
H H4 -0.7058 0.2573 0.3562 0.055 Uiso calc R 1 . .
C C5 -0.4756(10) 0.30923(15) 0.1671(4) 0.0416(9) Uani d . 1 . .
H H5 -0.451 0.2778 0.0812 0.05 Uiso calc R 1 . .
C C6 -0.2039(9) 0.38335(15) -0.0413(4) 0.0365(8) Uani d . 1 . .
C C7 0.0000(10) 0.46502(15) -0.2299(4) 0.0408(9) Uani d . 1 . .
H H7A -0.1124 0.4492 -0.3362 0.049 Uiso calc R 1 . .
H H7B 0.2233 0.4493 -0.2306 0.049 Uiso calc R 1 . .

loop_
_atom_site_aniso_label
_atom_site_aniso_U_11
_atom_site_aniso_U_22
_atom_site_aniso_U_33
_atom_site_aniso_U_12
_atom_site_aniso_U_13
_atom_site_aniso_U_23
O1 0.0527(15) 0.0300(12) 0.0371(11) -0.0025(11) 0.0110(13) -0.0014(10)
O2 0.102(2) 0.0365(13) 0.0474(13) 0.0018(16) 0.0250(17) -0.0097(12)
N1 0.077(2) 0.051(2) 0.0441(16) -0.0096(19) 0.015(2) -0.0089(15)
C1 0.038(2) 0.0291(15) 0.0321(15) 0.0021(15) -0.0016(16) -0.0008(12)
C2 0.058(3) 0.0334(18) 0.0457(19) -0.0051(19) 0.008(2) -0.0066(15)
C3 0.057(3) 0.054(2) 0.0380(18) -0.009(2) 0.008(2) 0.0021(17)
C4 0.055(3) 0.0358(18) 0.0478(19) -0.0023(18) 0.003(2) 0.0044(15)
C5 0.049(2) 0.0331(17) 0.0423(17) -0.0009(18) 0.0011(19) -0.0043(15)
C6 0.042(2) 0.0318(17) 0.0360(16) 0.0001(16) -0.0020(17) -0.0014(14)
C7 0.047(2) 0.0460(18) 0.0294(15) -0.0102(19) 0.0023(18) -0.0013(14)

loop_
_atom_type_symbol
_atom_type_description
_atom_type_scat_dispersion_real
_atom_type_scat_dispersion_imag
_atom_type_scat_source
C C 0.0033 0 'International Tables Vol C Tables 4.2.6.8 and 6.1.1.4'
H H 0 0 'International Tables Vol C Tables 4.2.6.8 and 6.1.1.4'
N N 0.0061 0 'International Tables Vol C Tables 4.2.6.8 and 6.1.1.4'
O O 0.0106 0 'International Tables Vol C Tables 4.2.6.8 and 6.1.1.4'

loop_
_geom_angle_atom_site_label_1
_geom_angle_atom_site_label_2
_geom_angle_atom_site_label_3
_geom_angle_site_symmetry_1
_geom_angle_site_symmetry_3
_geom_angle
_geom_angle_publ_flag
C6 O1 C7 . . 117.3(2) ?
C2 N1 C3 . . 116.3(3) ?
C5 C1 C2 . . 118.2(3) ?
C5 C1 C6 . . 119.6(3) ?
C2 C1 C6 . . 122.2(3) ?
N1 C2 C1 . . 123.8(3) ?
N1 C2 H2 . . 118.1 ?
C1 C2 H2 . . 118.1 ?
N1 C3 C4 . . 124.3(3) ?
N1 C3 H3 . . 117.8 ?
C4 C3 H3 . . 117.8 ?
C3 C4 C5 . . 118.6(3) ?
C3 C4 H4 . . 120.7 ?
C5 C4 H4 . . 120.7 ?
C4 C5 C1 . . 118.7(3) ?
C4 C5 H5 . . 120.6 ?
C1 C5 H5 . . 120.6 ?
O2 C6 O1 . . 123.1(3) ?
O2 C6 C1 . . 124.9(3) ?
O1 C6 C1 . . 112.0(3) ?
O1 C7 C7 . 2_565 107.1(3) ?
O1 C7 H7A . . 110.3 ?
C7 C7 H7A 2_565 . 110.3 ?
O1 C7 H7B . . 110.3 ?
C7 C7 H7B 2_565 . 110.3 ?
H7A C7 H7B . . 108.6 ?

loop_
_geom_bond_atom_site_label_1
_geom_bond_atom_site_label_2
_geom_bond_site_symmetry_2
_geom_bond_distance
_geom_bond_publ_flag
O1 C6 . 1.339(4) ?
O1 C7 . 1.449(4) ?
O2 C6 . 1.198(4) ?
N1 C2 . 1.330(5) ?
N1 C3 . 1.335(5) ?
C1 C5 . 1.380(4) ?
C1 C2 . 1.387(4) ?
C1 C6 . 1.478(4) ?
C2 H2 . 0.93 ?
C3 C4 . 1.368(5) ?
C3 H3 . 0.93 ?
C4 C5 . 1.376(5) ?
C4 H4 . 0.93 ?
C5 H5 . 0.93 ?
C7 C7 2_565 1.493(7) ?
C7 H7A . 0.97 ?
C7 H7B . 0.97 ?

loop_
_geom_hbond_atom_site_label_D
_geom_hbond_atom_site_label_H
_geom_hbond_atom_site_label_A
_geom_hbond_site_symmetry_A
_geom_hbond_distance_DH
_geom_hbond_distance_HA
_geom_hbond_distance_DA
_geom_hbond_angle_DHA
_geom_hbond_publ_flag
C2 H2 O1 . 0.93 2.40 2.735(5) 101 yes

loop_
_geom_torsion_atom_site_label_1
_geom_torsion_atom_site_label_2
_geom_torsion_atom_site_label_3
_geom_torsion_atom_site_label_4
_geom_torsion_site_symmetry_1
_geom_torsion_site_symmetry_2
_geom_torsion_site_symmetry_3
_geom_torsion_site_symmetry_4
_geom_torsion
_geom_torsion_publ_flag
C3 N1 C2 C1 . . . . -0.2(6) ?
C5 C1 C2 N1 . . . . -0.9(6) ?
C6 C1 C2 N1 . . . . -179.3(4) ?
C2 N1 C3 C4 . . . . 0.7(6) ?
N1 C3 C4 C5 . . . . 0.1(7) ?
C3 C4 C5 C1 . . . . -1.3(6) ?
C2 C1 C5 C4 . . . . 1.7(6) ?
C6 C1 C5 C4 . . . . -179.9(4) ?
C7 O1 C6 O2 . . . . -2.0(5) ?
C7 O1 C6 C1 . . . . 177.0(3) ?
C5 C1 C6 O2 . . . . -13.3(6) ?
C2 C1 C6 O2 . . . . 165.1(4) ?
C5 C1 C6 O1 . . . . 167.8(3) ?
C2 C1 C6 O1 . . . . -13.9(5) ?
C6 O1 C7 C7 . . . 2_565 178.5(4) ?
